data_7118215
loop_
_publ_author_name
'H\"anninen, Mikko M'
'Zamora, Matthew T.'
'MacNeil, Connor S.'
'Knott, Jackson P.'
'Hayes, Paul G.'

_publ_section_title
;
 Elucidation of the resting state of a rhodium NNN-pincer hydrogenation
 catalyst that features a remarkably upfield hydride (1)H NMR chemical
 shift.
;
_journal_issue 3
_journal_name_full 'Chemical communications (Cambridge, England)'
_journal_page_first 586
_journal_page_last 589
_journal_paper_doi 10.1039/c5cc08348f
_journal_volume 52
_journal_year 2016
_chemical_formula_moiety 'C60 H54 N3 P2 Rh, 2(C6 H6)'
_chemical_formula_sum 'C72 H66 N3 P2 Rh'
_chemical_formula_weight 1138.12
_chemical_name_systematic
;
 ?
;
_chemical_properties_physical 'Air-sensitive, Moisture-sensitive'
_space_group_crystal_system monoclinic
_space_group_IT_number 14
_space_group_name_Hall '-P 2yn'
_space_group_name_H-M_alt 'P 1 21/n 1'
_symmetry_space_group_name_Hall '-P 2yn'
_symmetry_space_group_name_H-M 'P 1 21/n 1'
_atom_sites_solution_hydrogens geom
_audit_creation_date 2014-09-19
_audit_creation_method
;
Olex2 1.2
(compiled 2014.08.28 svn.r2986 for OlexSys, GUI svn.r4874)
;
_audit_update_record
;
2014-11-14 deposited with the CCDC.
2015-11-02 downloaded from the CCDC.
;
_cell_angle_alpha 90
_cell_angle_beta 109.213(6)
_cell_angle_gamma 90
_cell_formula_units_Z 4
_cell_length_a 13.567(4)
_cell_length_b 28.198(8)
_cell_length_c 16.293(5)
_cell_measurement_reflns_used 9916
_cell_measurement_temperature 173
_cell_measurement_theta_max 24.63
_cell_measurement_theta_min 2.23
_cell_volume 5886(3)
_computing_cell_refinement 'SAINT v8.34A (Bruker, 2013)'
_computing_data_reduction 'SAINT v8.34A (Bruker, 2013)'
_computing_molecular_graphics 'Olex2 (Dolomanov et al., 2009)'
_computing_publication_material 'Olex2 (Dolomanov et al., 2009)'
_computing_structure_refinement 'ShelXL (Sheldrick, 2008)'
_diffrn_ambient_temperature 173
_diffrn_measured_fraction_theta_full 0.999
_diffrn_measured_fraction_theta_max 0.999
_diffrn_measurement_device_type 'Bruker APEX-II CCD'
_diffrn_measurement_method '\f and \w scans'
_diffrn_radiation_type MoK\a
_diffrn_radiation_wavelength 0.71073
_diffrn_reflns_av_R_equivalents 0.0700
_diffrn_reflns_av_unetI/netI 0.0609
_diffrn_reflns_laue_measured_fraction_full 0.999
_diffrn_reflns_laue_measured_fraction_max 0.999
_diffrn_reflns_limit_h_max 16
_diffrn_reflns_limit_h_min -16
_diffrn_reflns_limit_k_max 33
_diffrn_reflns_limit_k_min -33
_diffrn_reflns_limit_l_max 19
_diffrn_reflns_limit_l_min -19
_diffrn_reflns_number 74858
_diffrn_reflns_point_group_measured_fraction_full 0.999
_diffrn_reflns_point_group_measured_fraction_max 0.999
_diffrn_reflns_theta_full 25.000
_diffrn_reflns_theta_max 24.998
_diffrn_reflns_theta_min 1.444
_diffrn_standards_number 0
_exptl_absorpt_coefficient_mu 0.390
_exptl_absorpt_correction_T_max 0.7456
_exptl_absorpt_correction_T_min 0.6879
_exptl_absorpt_correction_type multi-scan
_exptl_absorpt_process_details
;
SADABS-2012/1 (Bruker,2012) was used for absorption correction.
wR2(int) was 0.0637 before and 0.0560 after correction.
The Ratio of minimum to maximum transmission is 0.9226.
The \l/2 correction factor is 0.0015.
;
_exptl_crystal_colour red
_exptl_crystal_colour_primary red
_exptl_crystal_density_diffrn 1.284
_exptl_crystal_description plate
_exptl_crystal_F_000 2376
_exptl_crystal_size_max 0.2
_exptl_crystal_size_mid 0.12
_exptl_crystal_size_min 0.1
_refine_diff_density_max 0.932
_refine_diff_density_min -1.055
_refine_diff_density_rms 0.091
_refine_ls_extinction_method none
_refine_ls_goodness_of_fit_ref 1.119
_refine_ls_hydrogen_treatment constr
_refine_ls_matrix_type full
_refine_ls_number_parameters 725
_refine_ls_number_reflns 10367
_refine_ls_number_restraints 282
_refine_ls_restrained_S_all 1.148
_refine_ls_R_factor_all 0.0828
_refine_ls_R_factor_gt 0.0619
_refine_ls_shift/su_max 0.001
_refine_ls_shift/su_mean 0.000
_refine_ls_structure_factor_coef Fsqd
_refine_ls_weighting_details 'w=1/[\s^2^(Fo^2^)+(0.0506P)^2^+22.9074P] where P=(Fo^2^+2Fc^2^)/3'
_refine_ls_weighting_scheme calc
_refine_ls_wR_factor_gt 0.1491
_refine_ls_wR_factor_ref 0.1601
_reflns_Friedel_coverage 0.000
_reflns_number_gt 8150
_reflns_number_total 10367
_reflns_threshold_expression 'I > 2\s(I)'
_cod_data_source_file c5cc08348f2.cif
_cod_data_source_block 3_ph14024_c_0m
_cod_database_code 7118215
_shelxl_version_number 2013-4
_shelx_space_group_comment
;
The symmetry employed for this shelxl refinement is uniquely defined
by the following loop, which should always be used as a source of
symmetry information in preference to the above space-group names.
They are only intended as comments.
;
_olex2_refinement_description
;
1. Fixed Uiso
 At 1.2 times of:
  All C(H) groups
 At 1.5 times of:
  All C(H,H,H) groups
2. Shared sites
{C44A, C44B}
{C46A, C46B}
3. Restrained distances
 C24B-C23B = C25B-C23B = C25A-C23A = C24A-C23A
 1.55 with sigma of 0.005
 C23A-C20 = C23B-C20
 1.54 with sigma of 0.005
4. Restrained planarity
 C10S, C7S, C12S, C8S, H8S, C9S, H9S, H7S, H10S, C11S, H12S, H11S
 with sigma of 0.1
 C2S, C6S, H6S, C5S, C1S, C4S, H5S, H1S, H4S, C3S, H2S, H3S
 with sigma of 0.1
5. Uiso/Uaniso restraints and constraints
C1S \\sim C6S \\sim C5S \\sim C4S \\sim C3S \\sim C2S: within 2A with sigma of
0.01 and sigma for terminal atoms of 0.02
C11S \\sim C10S \\sim C9S \\sim C8S \\sim C7S \\sim C12S: within 2A with sigma
of 0.01 and sigma for terminal atoms of 0.02
C55 \\sim C56 \\sim C57 \\sim C58 \\sim C59 \\sim C60 \\sim C49 \\sim C53 \\sim
C54 \\sim C52 \\sim C51 \\sim C50: within 2A with sigma of 0.005 and sigma for
terminal atoms of 0.01
C25B \\sim C24B \\sim C24A \\sim C25A: within 2A with sigma of 0.005 and sigma
for terminal atoms of 0.01
C23B \\sim C23A: within 2A with sigma of 0.005 and sigma for terminal atoms of
0.01
Uanis(C46B) \\sim Ueq, Uanis(C46A) \\sim Ueq: with sigma of 0.005 and sigma for
terminal atoms of 0.01
Uanis(C51) \\sim Ueq, Uanis(C52) \\sim Ueq, Uanis(C53) \\sim Ueq, Uanis(C57)
\\sim Ueq, Uanis(C58) \\sim Ueq, Uanis(C59) \\sim Ueq: with sigma of 0.005 and
sigma for terminal atoms of 0.01
Uanis(C25A) \\sim Ueq, Uanis(C24A) \\sim Ueq, Uanis(C45A) \\sim Ueq,
Uanis(C45B) \\sim Ueq: with sigma of 0.005 and sigma for terminal atoms of 0.01
Uanis(C23A) \\sim Ueq, Uanis(C23B) \\sim Ueq: with sigma of 0.005 and sigma for
terminal atoms of 0.01
Uanis(C25B) \\sim Ueq, Uanis(C25A) \\sim Ueq, Uanis(C24B) \\sim Ueq,
Uanis(C24A) \\sim Ueq: with sigma of 0.005 and sigma for terminal atoms of 0.01
Uanis(C44A) = Uanis(C44B)
Uanis(C46A) = Uanis(C46B)
6. Others
 Sof(C45B)=Sof(H45D)=Sof(H45E)=Sof(H45F)=Sof(C44B)=Sof(H44B)=Sof(C46B)=
 Sof(H46D)=Sof(H46E)=Sof(H46F)=1-FVAR(1)
 Sof(C44A)=Sof(H44A)=Sof(C46A)=Sof(H46A)=Sof(H46B)=Sof(H46C)=Sof(C45A)=
 Sof(H45A)=Sof(H45B)=Sof(H45C)=FVAR(1)
 Sof(C24B)=Sof(H24D)=Sof(H24E)=Sof(H24F)=Sof(C25B)=Sof(H25D)=Sof(H25E)=
 Sof(H25F)=Sof(C23B)=Sof(H23B)=1-FVAR(2)
 Sof(C23A)=Sof(H23A)=Sof(C24A)=Sof(H24A)=Sof(H24B)=Sof(H24C)=Sof(C25A)=
 Sof(H25A)=Sof(H25B)=Sof(H25C)=FVAR(2)
7.a Ternary CH refined with riding coordinates:
 C23A(H23A), C44A(H44A), C44B(H44B), C23B(H23B)
7.b Aromatic/amide H refined with riding coordinates:
 C28(H28), C10(H10), C2(H2), C39(H39), C31(H31), C18(H18), C43(H43), C16(H16),
 C22(H22), C27(H27), C37(H37), C33(H33), C6(H6), C7(H7), C30(H30), C12(H12),
 C14(H14), C42(H42), C9(H9), C8(H8), C21(H21), C50(H50), C35(H35), C13(H13),
 C29(H29), C34(H34), C40(H40), C19(H19), C56(H56), C3(H3), C60(H60), C59(H59),
 C15(H15), C36(H36), C54(H54), C51(H51), C58(H58), C52(H52), C53(H53), C57(H57),
  C2S(H2S), C3S(H3S), C4S(H4S), C5S(H5S), C6S(H6S), C1S(H1S), C10S(H10S),
 C11S(H11S), C12S(H12S), C7S(H7S), C8S(H8S), C9S(H9S)
7.c Fitted hexagon refined as free rotating group:
 C2S(C3S,C4S,C5S,C6S,C1S), C10S(C11S,C12S,C7S,C8S,C9S)
7.d Idealised Me refined as rotating group:
 C46A(H46A,H46B,H46C), C45A(H45A,H45B,H45C), C24A(H24A,H24B,H24C), C25A(H25A,
 H25B,H25C), C45B(H45D,H45E,H45F), C46B(H46D,H46E,H46F), C24B(H24D,H24E,H24F),
 C25B(H25D,H25E,H25F)
;

loop_
_space_group_symop_operation_xyz
'x, y, z'
'-x+1/2, y+1/2, -z+1/2'
'-x, -y, -z'
'x-1/2, -y-1/2, z-1/2'

loop_
_atom_site_label
_atom_site_type_symbol
_atom_site_fract_x
_atom_site_fract_y
_atom_site_fract_z
_atom_site_U_iso_or_equiv
_atom_site_adp_type
_atom_site_occupancy
_atom_site_site_symmetry_order
_atom_site_calc_flag
_atom_site_refinement_flags_posn
_atom_site_refinement_flags_adp
_atom_site_refinement_flags_occupancy
_atom_site_disorder_assembly
_atom_site_disorder_group
Rh1 Rh 0.31050(3) 0.17752(2) 0.37041(2) 0.02447(12) Uani 1 1 d . . . . .
P2 P 0.15877(10) 0.25687(5) 0.39147(8) 0.0268(3) Uani 1 1 d . . . . .
P1 P 0.52398(10) 0.22290(5) 0.37163(8) 0.0265(3) Uani 1 1 d . . . . .
C1 C 0.4317(4) 0.26681(18) 0.3754(3) 0.0270(11) Uani 1 1 d . . . . .
N2 N 0.4544(3) 0.17538(14) 0.3401(3) 0.0284(9) Uani 1 1 d . . . . .
C26 C 0.0607(4) 0.27151(18) 0.2888(3) 0.0293(11) Uani 1 1 d . . . . .
C28 C -0.0549(5) 0.3259(2) 0.1909(4) 0.0458(15) Uani 1 1 d . . . . .
H28 H -0.0880 0.3561 0.1801 0.055 Uiso 1 1 calc R . . . .
C11 C 0.6168(4) 0.2199(2) 0.4804(3) 0.0371(13) Uani 1 1 d . . . . .
C10 C 0.6989(4) 0.2392(2) 0.3189(3) 0.0362(13) Uani 1 1 d . . . . .
H10 H 0.7396 0.2239 0.3710 0.043 Uiso 1 1 calc R . . . .
C32 C 0.1208(4) 0.28751(19) 0.4737(3) 0.0338(12) Uani 1 1 d . . . . .
N3 N 0.1825(3) 0.20111(15) 0.4079(3) 0.0290(9) Uani 1 1 d . . . . .
C48 C 0.2297(4) 0.11570(18) 0.3191(3) 0.0326(12) Uani 1 1 d . . . . .
C2 C 0.4217(4) 0.31525(18) 0.3765(3) 0.0351(12) Uani 1 1 d . . . . .
H2 H 0.4713 0.3381 0.3723 0.042 Uiso 1 1 calc R . . . .
C39 C 0.1619(4) 0.13957(19) 0.5039(3) 0.0367(12) Uani 1 1 d . . . . .
H39 H 0.2358 0.1388 0.5288 0.044 Uiso 1 1 calc R . . . .
C31 C 0.0382(4) 0.2379(2) 0.2223(3) 0.0388(13) Uani 1 1 d . . . . .
H31 H 0.0697 0.2074 0.2329 0.047 Uiso 1 1 calc R . . . .
C4 C 0.2793(4) 0.28075(17) 0.3890(3) 0.0257(10) Uani 1 1 d . . . . .
C18 C 0.6020(4) 0.1261(2) 0.3308(4) 0.0420(14) Uani 1 1 d . . . . .
H18 H 0.6506 0.1449 0.3739 0.050 Uiso 1 1 calc R . . . .
N1 N 0.3450(3) 0.24580(14) 0.3838(3) 0.0251(9) Uani 1 1 d . . . . .
C5 C 0.5920(4) 0.24416(18) 0.3011(3) 0.0288(11) Uani 1 1 d . . . . .
C38 C 0.1168(4) 0.17109(19) 0.4377(3) 0.0339(12) Uani 1 1 d . . . . .
C43 C 0.0087(4) 0.1713(2) 0.4018(4) 0.0475(15) Uani 1 1 d . . . . .
H43 H -0.0251 0.1920 0.3551 0.057 Uiso 1 1 calc R . . . .
C55 C 0.3467(5) 0.0711(2) 0.4555(4) 0.0438(12) Uani 1 1 d . . . . .
C16 C 0.6209(5) 0.1801(2) 0.5297(4) 0.0479(15) Uani 1 1 d . . . . .
H16 H 0.5810 0.1530 0.5045 0.058 Uiso 1 1 calc R . . . .
C22 C 0.4286(5) 0.10727(19) 0.2450(3) 0.0381(13) Uani 1 1 d . . . . .
H22 H 0.3556 0.1131 0.2273 0.046 Uiso 1 1 calc R . . . .
C27 C 0.0138(4) 0.3156(2) 0.2730(4) 0.0375(13) Uani 1 1 d . . . . .
H27 H 0.0284 0.3387 0.3180 0.045 Uiso 1 1 calc R . . . .
C17 C 0.4955(4) 0.13661(18) 0.3066(3) 0.0307(11) Uani 1 1 d . . . . .
C37 C 0.1949(5) 0.3104(2) 0.5404(4) 0.0424(14) Uani 1 1 d . . . . .
H37 H 0.2657 0.3105 0.5425 0.051 Uiso 1 1 calc R . . . .
C49 C 0.1328(5) 0.1094(2) 0.2471(4) 0.0489(13) Uani 1 1 d . . . . .
C33 C 0.0172(5) 0.2868(2) 0.4720(4) 0.0441(14) Uani 1 1 d . . . . .
H33 H -0.0348 0.2712 0.4262 0.053 Uiso 1 1 calc R . . . .
C6 C 0.5343(4) 0.26771(19) 0.2253(3) 0.0346(12) Uani 1 1 d . . . . .
H6 H 0.4612 0.2718 0.2122 0.041 Uiso 1 1 calc R . . . .
C7 C 0.5828(4) 0.2852(2) 0.1690(4) 0.0421(14) Uani 1 1 d . . . . .
H7 H 0.5428 0.3011 0.1173 0.050 Uiso 1 1 calc R . . . .
C30 C -0.0305(4) 0.2493(2) 0.1405(4) 0.0441(14) Uani 1 1 d . . . . .
H30 H -0.0460 0.2266 0.0949 0.053 Uiso 1 1 calc R . . . .
C47 C 0.2954(4) 0.10484(17) 0.3888(3) 0.0310(11) Uani 1 1 d . . . . .
C12 C 0.6768(4) 0.2595(2) 0.5180(4) 0.0477(15) Uani 1 1 d . . . . .
H12 H 0.6756 0.2872 0.4845 0.057 Uiso 1 1 calc R . . . .
C14 C 0.7401(5) 0.2182(3) 0.6539(4) 0.067(2) Uani 1 1 d . . . . .
H14 H 0.7808 0.2175 0.7138 0.081 Uiso 1 1 calc R . . . .
C42 C -0.0507(5) 0.1403(3) 0.4353(5) 0.0599(19) Uani 1 1 d . . . . .
H42 H -0.1246 0.1408 0.4106 0.072 Uiso 1 1 calc R . . . .
C9 C 0.7469(4) 0.2563(2) 0.2620(4) 0.0457(15) Uani 1 1 d . . . . .
H9 H 0.8197 0.2518 0.2740 0.055 Uiso 1 1 calc R . . . .
C8 C 0.6885(5) 0.2798(2) 0.1875(4) 0.0459(15) Uani 1 1 d . . . . .
H8 H 0.7215 0.2923 0.1491 0.055 Uiso 1 1 calc R . . . .
C21 C 0.4651(6) 0.0697(2) 0.2086(4) 0.0525(16) Uani 1 1 d . . . . .
H21 H 0.4166 0.0502 0.1668 0.063 Uiso 1 1 calc R . . . .
C50 C 0.1132(6) 0.1303(2) 0.1650(4) 0.0581(14) Uani 1 1 d . . . . .
H50 H 0.1651 0.1498 0.1548 0.070 Uiso 1 1 calc R . . . .
C35 C 0.0644(6) 0.3324(2) 0.6023(5) 0.062(2) Uani 1 1 d . . . . .
H35 H 0.0447 0.3483 0.6460 0.075 Uiso 1 1 calc R . . . .
C13 C 0.7385(5) 0.2578(3) 0.6056(5) 0.066(2) Uani 1 1 d . . . . .
H13 H 0.7796 0.2845 0.6317 0.080 Uiso 1 1 calc R . . . .
C29 C -0.0759(4) 0.2934(2) 0.1253(4) 0.0451(15) Uani 1 1 d . . . . .
H29 H -0.1219 0.3013 0.0691 0.054 Uiso 1 1 calc R . . . .
C34 C -0.0089(6) 0.3089(2) 0.5374(5) 0.0573(18) Uani 1 1 d . . . . .
H34 H -0.0790 0.3077 0.5372 0.069 Uiso 1 1 calc R . . . .
C20 C 0.5715(6) 0.0597(2) 0.2318(5) 0.0575(18) Uani 1 1 d D . . . .
C40 C 0.1030(5) 0.1091(2) 0.5352(4) 0.0490(15) Uani 1 1 d . . . . .
H40 H 0.1373 0.0874 0.5803 0.059 Uiso 1 1 calc R . . . .
C41 C -0.0047(6) 0.1093(2) 0.5025(5) 0.0560(17) Uani 1 1 d . . . . .
C19 C 0.6378(6) 0.0885(2) 0.2928(5) 0.0557(18) Uani 1 1 d . . . . .
H19 H 0.7107 0.0828 0.3098 0.067 Uiso 1 1 calc R . . . .
C56 C 0.4271(5) 0.0838(3) 0.5284(4) 0.0578(14) Uani 1 1 d . . . . .
H56 H 0.4502 0.1158 0.5353 0.069 Uiso 1 1 calc R . . . .
C3 C 0.3239(4) 0.32445(19) 0.3851(3) 0.0363(12) Uani 1 1 d . . . . .
H3 H 0.2942 0.3547 0.3877 0.044 Uiso 1 1 calc R . . . .
C60 C 0.3142(6) 0.0239(2) 0.4474(5) 0.0630(15) Uani 1 1 d . . . . .
H60 H 0.2583 0.0143 0.3976 0.076 Uiso 1 1 calc R . . . .
C59 C 0.3622(6) -0.0093(3) 0.5109(5) 0.0747(17) Uani 1 1 d . U . . .
H59 H 0.3395 -0.0413 0.5045 0.090 Uiso 1 1 calc R . . . .
C23A C 0.6186(9) 0.0179(3) 0.1964(6) 0.065(3) Uani 0.678(13) 1 d D U P A 3
H23A H 0.5672 -0.0083 0.1908 0.078 Uiso 0.678(13) 1 calc R . P A 3
C15 C 0.6827(5) 0.1794(3) 0.6158(4) 0.065(2) Uani 1 1 d . . . . .
H15 H 0.6856 0.1516 0.6492 0.078 Uiso 1 1 calc R . . . .
C36 C 0.1669(6) 0.3334(2) 0.6049(4) 0.0560(17) Uani 1 1 d . . . . .
H36 H 0.2180 0.3497 0.6504 0.067 Uiso 1 1 calc R . . . .
C44A C -0.0720(7) 0.0762(3) 0.5357(6) 0.082(3) Uani 0.574(16) 1 d . . P B 1
H44A H -0.1263 0.0613 0.4850 0.098 Uiso 0.574(16) 1 calc R . P B 1
C54 C 0.0519(6) 0.0836(3) 0.2613(6) 0.0730(17) Uani 1 1 d . . . . .
H54 H 0.0608 0.0701 0.3167 0.088 Uiso 1 1 calc R . . . .
C51 C 0.0205(7) 0.1231(3) 0.0992(6) 0.0825(18) Uani 1 1 d . U . . .
H51 H 0.0106 0.1352 0.0427 0.099 Uiso 1 1 calc R . . . .
C58 C 0.4416(7) 0.0045(3) 0.5818(5) 0.0760(17) Uani 1 1 d . U . . .
H58 H 0.4746 -0.0183 0.6251 0.091 Uiso 1 1 calc R . . . .
C52 C -0.0551(8) 0.0991(3) 0.1152(7) 0.096(2) Uani 1 1 d . U . . .
H52 H -0.1207 0.0966 0.0704 0.115 Uiso 1 1 calc R . . . .
C53 C -0.0435(7) 0.0778(3) 0.1923(7) 0.095(2) Uani 1 1 d . U . . .
H53 H -0.0983 0.0594 0.2000 0.114 Uiso 1 1 calc R . . . .
C57 C 0.4756(6) 0.0508(3) 0.5927(5) 0.0731(16) Uani 1 1 d . U . . .
H57 H 0.5311 0.0601 0.6431 0.088 Uiso 1 1 calc R . . . .
C46A C -0.1244(9) 0.1033(4) 0.5881(7) 0.116(4) Uani 0.574(16) 1 d . U P B 1
H46A H -0.0716 0.1182 0.6375 0.174 Uiso 0.574(16) 1 calc GR . P B 1
H46B H -0.1670 0.0816 0.6095 0.174 Uiso 0.574(16) 1 calc GR . P B 1
H46C H -0.1692 0.1278 0.5518 0.174 Uiso 0.574(16) 1 calc GR . P B 1
C45A C -0.0141(13) 0.0374(5) 0.5981(11) 0.091(6) Uani 0.574(16) 1 d . U P B 1
H45A H 0.0279 0.0517 0.6533 0.136 Uiso 0.574(16) 1 calc GR . P B 1
H45B H 0.0317 0.0202 0.5727 0.136 Uiso 0.574(16) 1 calc GR . P B 1
H45C H -0.0646 0.0153 0.6082 0.136 Uiso 0.574(16) 1 calc GR . P B 1
C24A C 0.7212(12) -0.0025(6) 0.2589(10) 0.133(6) Uani 0.678(13) 1 d D U P A 3
H24A H 0.7748 0.0223 0.2740 0.199 Uiso 0.678(13) 1 calc GR . P A 3
H24B H 0.7445 -0.0289 0.2306 0.199 Uiso 0.678(13) 1 calc GR . P A 3
H24C H 0.7097 -0.0140 0.3118 0.199 Uiso 0.678(13) 1 calc GR . P A 3
C25A C 0.6067(16) 0.0302(6) 0.1009(7) 0.109(5) Uani 0.678(13) 1 d D U P A 3
H25A H 0.5326 0.0340 0.0674 0.163 Uiso 0.678(13) 1 calc GR . P A 3
H25B H 0.6362 0.0046 0.0757 0.163 Uiso 0.678(13) 1 calc GR . P A 3
H25C H 0.6438 0.0598 0.0992 0.163 Uiso 0.678(13) 1 calc GR . P A 3
C2S C 0.1789(8) -0.0192(4) 0.1878(7) 0.180(4) Uani 1 1 d . . . . .
H2S H 0.1357 -0.0077 0.2189 0.216 Uiso 1 1 calc R . . . .
C3S C 0.2661(9) -0.0466(4) 0.2299(5) 0.167(4) Uani 1 1 d G . . . .
H3S H 0.2824 -0.0539 0.2898 0.201 Uiso 1 1 calc R . . . .
C4S C 0.3293(7) -0.0634(3) 0.1842(7) 0.168(4) Uani 1 1 d G . . . .
H4S H 0.3888 -0.0821 0.2130 0.202 Uiso 1 1 calc R . . . .
C5S C 0.3054(8) -0.0528(4) 0.0965(7) 0.174(4) Uani 1 1 d G . . . .
H5S H 0.3486 -0.0643 0.0653 0.209 Uiso 1 1 calc R . . . .
C6S C 0.2182(9) -0.0254(4) 0.0544(5) 0.191(5) Uani 1 1 d G . . . .
H6S H 0.2019 -0.0181 -0.0055 0.230 Uiso 1 1 calc R . . . .
C1S C 0.1550(7) -0.0086(4) 0.1000(7) 0.196(5) Uani 1 1 d G . . . .
H1S H 0.0954 0.0102 0.0713 0.235 Uiso 1 1 calc R . . . .
C10S C 0.2172(12) 0.0805(4) -0.0136(6) 0.208(5) Uani 1 1 d . . . . .
H10S H 0.2298 0.0690 0.0437 0.250 Uiso 1 1 calc R . . . .
C11S C 0.2942(9) 0.1057(4) -0.0337(8) 0.208(5) Uani 1 1 d G . . . .
H11S H 0.3596 0.1115 0.0099 0.250 Uiso 1 1 calc R . . . .
C12S C 0.2757(10) 0.1226(3) -0.1176(10) 0.202(5) Uani 1 1 d G . . . .
H12S H 0.3284 0.1399 -0.1313 0.242 Uiso 1 1 calc R . . . .
C7S C 0.1801(12) 0.1142(4) -0.1814(6) 0.186(5) Uani 1 1 d G . . . .
H7S H 0.1674 0.1257 -0.2388 0.223 Uiso 1 1 calc R . . . .
C8S C 0.1030(8) 0.0890(4) -0.1614(8) 0.192(5) Uani 1 1 d G . . . .
H8S H 0.0377 0.0832 -0.2050 0.230 Uiso 1 1 calc R . . . .
C9S C 0.1216(10) 0.0721(4) -0.0775(9) 0.204(5) Uani 1 1 d G . . . .
H9S H 0.0689 0.0548 -0.0637 0.245 Uiso 1 1 calc R . . . .
C45B C -0.1166(17) 0.0370(8) 0.4659(16) 0.098(8) Uani 0.426(16) 1 d . U P B 2
H45D H -0.1774 0.0494 0.4197 0.147 Uiso 0.426(16) 1 calc GR . P B 2
H45E H -0.1375 0.0094 0.4930 0.147 Uiso 0.426(16) 1 calc GR . P B 2
H45F H -0.0629 0.0274 0.4411 0.147 Uiso 0.426(16) 1 calc GR . P B 2
C44B C -0.0720(7) 0.0762(3) 0.5357(6) 0.082(3) Uani 0.426(16) 1 d . . P B 2
H44B H -0.0179 0.0582 0.5819 0.098 Uiso 0.426(16) 1 calc R . P B 2
C46B C -0.1244(9) 0.1033(4) 0.5881(7) 0.116(4) Uani 0.426(16) 1 d . U P B 2
H46D H -0.0795 0.1037 0.6491 0.174 Uiso 0.426(16) 1 calc GR . P B 2
H46E H -0.1910 0.0881 0.5835 0.174 Uiso 0.426(16) 1 calc GR . P B 2
H46F H -0.1372 0.1358 0.5663 0.174 Uiso 0.426(16) 1 calc GR . P B 2
C24B C 0.629(3) -0.0242(11) 0.230(2) 0.134(8) Uani 0.322(13) 1 d D U P A 4
H24D H 0.6710 -0.0130 0.2884 0.202 Uiso 0.322(13) 1 calc GR . P A 4
H24E H 0.6743 -0.0420 0.2048 0.202 Uiso 0.322(13) 1 calc GR . P A 4
H24F H 0.5735 -0.0449 0.2350 0.202 Uiso 0.322(13) 1 calc GR . P A 4
C25B C 0.672(3) 0.0311(13) 0.138(3) 0.106(7) Uani 0.322(13) 1 d D U P A 4
H25D H 0.6573 0.0611 0.1058 0.159 Uiso 0.322(13) 1 calc GR . P A 4
H25E H 0.6805 0.0058 0.0997 0.159 Uiso 0.322(13) 1 calc GR . P A 4
H25F H 0.7371 0.0343 0.1874 0.159 Uiso 0.322(13) 1 calc GR . P A 4
C23B C 0.581(2) 0.0188(6) 0.1718(14) 0.066(4) Uani 0.322(13) 1 d D U P A 4
H23B H 0.5145 0.0113 0.1245 0.080 Uiso 0.322(13) 1 calc R . P A 4

loop_
_atom_site_aniso_label
_atom_site_aniso_U_11
_atom_site_aniso_U_22
_atom_site_aniso_U_33
_atom_site_aniso_U_23
_atom_site_aniso_U_13
_atom_site_aniso_U_12
Rh1 0.0225(2) 0.0298(2) 0.0220(2) 0.00107(16) 0.00850(15) 0.00056(16)
P2 0.0219(6) 0.0359(7) 0.0223(7) -0.0015(5) 0.0069(5) 0.0027(5)
P1 0.0199(6) 0.0362(7) 0.0232(7) 0.0021(5) 0.0067(5) 0.0001(5)
C1 0.019(2) 0.038(3) 0.022(3) -0.001(2) 0.003(2) -0.002(2)
N2 0.025(2) 0.033(2) 0.027(2) 0.0004(18) 0.0102(18) 0.0021(18)
C26 0.023(3) 0.042(3) 0.025(3) 0.001(2) 0.010(2) 0.002(2)
C28 0.040(3) 0.057(4) 0.037(3) 0.014(3) 0.008(3) 0.016(3)
C11 0.020(3) 0.062(4) 0.029(3) 0.002(3) 0.009(2) 0.003(2)
C10 0.026(3) 0.059(4) 0.021(3) 0.005(2) 0.005(2) 0.000(2)
C32 0.035(3) 0.043(3) 0.024(3) 0.003(2) 0.011(2) 0.011(2)
N3 0.025(2) 0.036(2) 0.028(2) 0.0007(18) 0.0126(19) -0.0021(18)
C48 0.038(3) 0.031(3) 0.034(3) -0.002(2) 0.020(3) -0.002(2)
C2 0.032(3) 0.034(3) 0.038(3) -0.001(2) 0.010(2) -0.008(2)
C39 0.040(3) 0.044(3) 0.031(3) -0.003(2) 0.018(3) -0.004(2)
C31 0.036(3) 0.045(3) 0.031(3) -0.001(2) 0.006(2) 0.005(2)
C4 0.018(2) 0.034(3) 0.023(3) 0.000(2) 0.004(2) 0.002(2)
C18 0.039(3) 0.042(3) 0.047(3) 0.005(3) 0.017(3) 0.008(3)
N1 0.023(2) 0.029(2) 0.025(2) -0.0009(17) 0.0096(17) -0.0017(16)
C5 0.025(3) 0.040(3) 0.022(3) -0.004(2) 0.008(2) -0.003(2)
C38 0.028(3) 0.041(3) 0.039(3) -0.007(2) 0.020(2) -0.006(2)
C43 0.031(3) 0.057(4) 0.054(4) 0.002(3) 0.013(3) -0.005(3)
C55 0.051(3) 0.043(3) 0.045(3) 0.011(2) 0.025(2) 0.010(2)
C16 0.037(3) 0.078(4) 0.029(3) 0.013(3) 0.011(3) 0.005(3)
C22 0.042(3) 0.042(3) 0.035(3) -0.001(2) 0.019(3) 0.000(3)
C27 0.034(3) 0.044(3) 0.033(3) 0.002(2) 0.009(2) 0.004(2)
C17 0.037(3) 0.032(3) 0.029(3) 0.007(2) 0.019(2) 0.005(2)
C37 0.043(3) 0.051(3) 0.034(3) -0.006(3) 0.014(3) 0.002(3)
C49 0.042(3) 0.051(3) 0.051(3) -0.015(2) 0.012(2) -0.005(2)
C33 0.037(3) 0.061(4) 0.039(3) -0.002(3) 0.019(3) 0.006(3)
C6 0.026(3) 0.046(3) 0.031(3) 0.004(2) 0.009(2) 0.001(2)
C7 0.040(3) 0.056(4) 0.030(3) 0.005(3) 0.013(3) -0.004(3)
C30 0.038(3) 0.062(4) 0.028(3) -0.007(3) 0.006(3) -0.002(3)
C47 0.033(3) 0.030(3) 0.034(3) 0.002(2) 0.017(2) 0.002(2)
C12 0.033(3) 0.066(4) 0.038(3) -0.008(3) 0.004(3) -0.002(3)
C14 0.036(4) 0.136(8) 0.028(3) 0.001(4) 0.007(3) 0.017(4)
C42 0.031(3) 0.074(5) 0.080(5) -0.014(4) 0.024(3) -0.016(3)
C9 0.027(3) 0.064(4) 0.052(4) 0.007(3) 0.021(3) -0.001(3)
C8 0.041(3) 0.063(4) 0.041(3) 0.005(3) 0.024(3) -0.009(3)
C21 0.073(5) 0.044(3) 0.053(4) -0.004(3) 0.039(4) -0.004(3)
C50 0.064(3) 0.061(3) 0.045(3) -0.013(3) 0.012(3) -0.004(3)
C35 0.095(6) 0.053(4) 0.057(4) -0.004(3) 0.050(4) 0.012(4)
C13 0.033(4) 0.113(7) 0.044(4) -0.022(4) -0.001(3) 0.001(4)
C29 0.031(3) 0.074(4) 0.028(3) 0.010(3) 0.005(2) 0.001(3)
C34 0.059(4) 0.069(5) 0.057(4) 0.000(4) 0.038(4) 0.011(3)
C20 0.076(5) 0.044(4) 0.071(5) 0.007(3) 0.050(4) 0.008(3)
C40 0.058(4) 0.044(3) 0.055(4) 0.002(3) 0.033(3) -0.004(3)
C41 0.062(4) 0.049(4) 0.071(5) -0.008(3) 0.043(4) -0.013(3)
C19 0.056(4) 0.046(4) 0.078(5) 0.010(3) 0.040(4) 0.017(3)
C56 0.061(3) 0.061(3) 0.050(3) 0.011(3) 0.016(2) 0.010(3)
C3 0.036(3) 0.034(3) 0.038(3) -0.006(2) 0.011(3) 0.000(2)
C60 0.069(3) 0.053(3) 0.067(3) 0.017(3) 0.023(3) 0.005(3)
C59 0.081(3) 0.066(3) 0.078(3) 0.021(2) 0.026(2) 0.004(3)
C23A 0.066(5) 0.062(4) 0.071(4) -0.007(3) 0.027(4) 0.012(3)
C15 0.046(4) 0.112(6) 0.038(4) 0.027(4) 0.015(3) 0.018(4)
C36 0.071(5) 0.061(4) 0.035(3) -0.014(3) 0.017(3) 0.005(3)
C44A 0.082(6) 0.076(5) 0.111(7) -0.007(5) 0.065(6) -0.026(5)
C54 0.054(3) 0.079(3) 0.077(3) -0.010(3) 0.011(3) -0.015(3)
C51 0.084(3) 0.083(3) 0.070(3) -0.011(3) 0.010(3) 0.007(3)
C58 0.081(3) 0.078(3) 0.070(3) 0.022(3) 0.027(2) 0.010(3)
C52 0.086(3) 0.095(3) 0.091(3) -0.012(3) 0.007(3) 0.001(3)
C53 0.077(3) 0.097(3) 0.099(3) -0.009(3) 0.013(3) -0.012(3)
C57 0.074(3) 0.080(3) 0.062(3) 0.011(3) 0.019(2) 0.009(3)
C46A 0.115(6) 0.134(6) 0.125(6) 0.014(5) 0.074(5) -0.018(5)
C45A 0.095(9) 0.080(8) 0.102(9) 0.019(7) 0.040(7) -0.013(7)
C24A 0.132(9) 0.126(8) 0.147(9) -0.025(7) 0.055(7) 0.036(7)
C25A 0.131(9) 0.117(8) 0.096(8) -0.024(6) 0.062(7) 0.017(7)
C2S 0.201(10) 0.187(9) 0.130(8) -0.020(8) 0.023(8) 0.062(7)
C3S 0.190(10) 0.176(9) 0.121(7) -0.030(7) 0.030(7) 0.051(7)
C4S 0.194(9) 0.170(8) 0.118(7) -0.029(7) 0.021(7) 0.024(7)
C5S 0.207(10) 0.172(9) 0.122(7) -0.020(7) 0.027(8) 0.008(8)
C6S 0.214(10) 0.193(9) 0.134(8) -0.013(8) 0.012(8) 0.028(8)
C1S 0.209(10) 0.202(9) 0.141(8) -0.017(8) 0.010(8) 0.055(8)
C10S 0.258(13) 0.172(9) 0.173(9) -0.008(8) 0.042(9) 0.025(9)
C11S 0.281(12) 0.132(9) 0.177(9) 0.005(8) 0.030(9) -0.003(8)
C12S 0.279(12) 0.114(8) 0.175(10) 0.015(8) 0.025(9) 0.007(8)
C7S 0.261(12) 0.112(8) 0.161(9) 0.030(7) 0.037(9) 0.052(8)
C8S 0.251(12) 0.153(9) 0.161(9) 0.016(8) 0.053(9) 0.074(8)
C9S 0.249(12) 0.182(9) 0.168(9) 0.009(8) 0.049(9) 0.057(9)
C45B 0.090(11) 0.084(11) 0.115(12) 0.013(8) 0.026(8) -0.015(8)
C44B 0.082(6) 0.076(5) 0.111(7) -0.007(5) 0.065(6) -0.026(5)
C46B 0.115(6) 0.134(6) 0.125(6) 0.014(5) 0.074(5) -0.018(5)
C24B 0.139(10) 0.128(10) 0.141(10) -0.014(8) 0.053(8) 0.024(8)
C25B 0.115(10) 0.114(9) 0.105(9) -0.017(7) 0.056(8) 0.010(8)
C23B 0.066(5) 0.065(5) 0.070(5) -0.004(4) 0.025(4) 0.008(4)

loop_
_atom_type_symbol
_atom_type_description
_atom_type_scat_dispersion_real
_atom_type_scat_dispersion_imag
_atom_type_scat_source
C C 0.0033 0.0016 'International Tables Vol C Tables 4.2.6.8 and 6.1.1.4'
H H 0.0000 0.0000 'International Tables Vol C Tables 4.2.6.8 and 6.1.1.4'
N N 0.0061 0.0033 'International Tables Vol C Tables 4.2.6.8 and 6.1.1.4'
P P 0.1023 0.0942 'International Tables Vol C Tables 4.2.6.8 and 6.1.1.4'
Rh Rh -1.1178 0.9187 'International Tables Vol C Tables 4.2.6.8 and 6.1.1.4'

loop_
_geom_angle_atom_site_label_1
_geom_angle_atom_site_label_2
_geom_angle_atom_site_label_3
_geom_angle
N3 Rh1 N2 162.91(16)
C48 Rh1 N2 106.25(18)
C48 Rh1 N3 90.29(18)
C48 Rh1 C47 34.3(2)
N1 Rh1 N2 81.63(15)
N1 Rh1 N3 81.34(16)
N1 Rh1 C48 159.07(19)
N1 Rh1 C47 165.88(19)
C47 Rh1 N2 98.24(17)
C47 Rh1 N3 97.91(17)
C32 P2 C26 105.9(2)
N3 P2 C26 115.0(2)
N3 P2 C32 115.8(2)
N3 P2 C4 103.8(2)
C4 P2 C26 107.1(2)
C4 P2 C32 108.9(2)
C1 P1 C11 105.7(2)
C1 P1 C5 107.8(2)
N2 P1 C1 104.1(2)
N2 P1 C11 114.6(2)
N2 P1 C5 116.1(2)
C5 P1 C11 107.7(2)
C2 C1 P1 140.2(4)
N1 C1 P1 110.0(3)
N1 C1 C2 109.8(4)
P1 N2 Rh1 112.3(2)
C17 N2 Rh1 127.5(3)
C17 N2 P1 119.8(3)
C31 C26 P2 117.9(4)
C27 C26 P2 122.1(4)
C27 C26 C31 119.8(5)
C27 C28 H28 119.5
C29 C28 H28 119.5
C29 C28 C27 121.1(6)
C16 C11 P1 119.7(5)
C16 C11 C12 119.4(5)
C12 C11 P1 120.6(5)
C5 C10 H10 119.5
C9 C10 H10 119.5
C9 C10 C5 121.0(5)
C37 C32 P2 120.0(4)
C37 C32 C33 119.4(5)
C33 C32 P2 120.6(4)
P2 N3 Rh1 113.3(2)
C38 N3 Rh1 125.0(3)
C38 N3 P2 121.6(3)
C49 C48 Rh1 130.0(4)
C47 C48 Rh1 73.2(3)
C47 C48 C49 154.3(5)
C1 C2 H2 126.7
C1 C2 C3 106.6(5)
C3 C2 H2 126.7
C38 C39 H39 119.0
C38 C39 C40 122.0(6)
C40 C39 H39 119.0
C26 C31 H31 120.3
C30 C31 C26 119.5(5)
C30 C31 H31 120.3
N1 C4 P2 110.8(3)
N1 C4 C3 109.9(4)
C3 C4 P2 139.2(4)
C17 C18 H18 119.5
C19 C18 H18 119.5
C19 C18 C17 121.0(6)
C1 N1 Rh1 126.3(3)
C4 N1 Rh1 125.6(3)
C4 N1 C1 107.3(4)
C10 C5 P1 123.6(4)
C10 C5 C6 118.4(5)
C6 C5 P1 118.0(4)
C39 C38 N3 119.0(5)
C39 C38 C43 117.9(5)
C43 C38 N3 123.1(5)
C38 C43 H43 120.3
C38 C43 C42 119.5(6)
C42 C43 H43 120.3
C56 C55 C47 122.1(6)
C56 C55 C60 118.0(6)
C60 C55 C47 120.0(6)
C11 C16 H16 119.9
C11 C16 C15 120.2(7)
C15 C16 H16 119.9
C17 C22 H22 119.1
C17 C22 C21 121.8(6)
C21 C22 H22 119.1
C26 C27 C28 119.3(5)
C26 C27 H27 120.3
C28 C27 H27 120.3
C18 C17 N2 123.8(5)
C22 C17 N2 119.5(5)
C22 C17 C18 116.7(5)
C32 C37 H37 119.8
C32 C37 C36 120.5(6)
C36 C37 H37 119.8
C50 C49 C48 123.5(6)
C54 C49 C48 118.7(6)
C54 C49 C50 117.6(6)
C32 C33 H33 120.3
C34 C33 C32 119.4(6)
C34 C33 H33 120.3
C5 C6 H6 119.8
C7 C6 C5 120.5(5)
C7 C6 H6 119.8
C6 C7 H7 119.9
C8 C7 C6 120.2(5)
C8 C7 H7 119.9
C31 C30 H30 119.9
C29 C30 C31 120.2(5)
C29 C30 H30 119.9
C48 C47 Rh1 72.5(3)
C48 C47 C55 152.3(6)
C55 C47 Rh1 135.2(4)
C11 C12 H12 120.4
C13 C12 C11 119.1(7)
C13 C12 H12 120.4
C13 C14 H14 120.2
C13 C14 C15 119.7(6)
C15 C14 H14 120.2
C43 C42 H42 118.9
C41 C42 C43 122.1(6)
C41 C42 H42 118.9
C10 C9 H9 120.2
C8 C9 C10 119.7(5)
C8 C9 H9 120.2
C7 C8 C9 120.2(5)
C7 C8 H8 119.9
C9 C8 H8 119.9
C22 C21 H21 119.2
C22 C21 C20 121.5(6)
C20 C21 H21 119.2
C49 C50 H50 119.4
C51 C50 C49 121.2(7)
C51 C50 H50 119.4
C34 C35 H35 119.8
C34 C35 C36 120.3(6)
C36 C35 H35 119.8
C12 C13 H13 119.8
C14 C13 C12 120.5(7)
C14 C13 H13 119.8
C28 C29 C30 120.1(5)
C28 C29 H29 119.9
C30 C29 H29 119.9
C33 C34 H34 119.6
C35 C34 C33 120.9(6)
C35 C34 H34 119.6
C21 C20 C23A 125.0(8)
C21 C20 C23B 106.0(11)
C19 C20 C21 116.8(5)
C19 C20 C23A 118.2(7)
C19 C20 C23B 137.0(11)
C39 C40 H40 119.3
C41 C40 C39 121.4(6)
C41 C40 H40 119.3
C42 C41 C40 117.1(6)
C42 C41 C44A 120.2(7)
C40 C41 C44A 122.7(7)
C18 C19 H19 118.9
C20 C19 C18 122.3(6)
C20 C19 H19 118.9
C55 C56 H56 119.3
C55 C56 C57 121.4(7)
C57 C56 H56 119.3
C2 C3 H3 126.8
C4 C3 C2 106.4(5)
C4 C3 H3 126.8
C55 C60 H60 119.4
C59 C60 C55 121.2(7)
C59 C60 H60 119.4
C60 C59 H59 120.3
C58 C59 C60 119.3(8)
C58 C59 H59 120.3
C20 C23A H23A 103.6
C20 C23A C24A 115.8(9)
C20 C23A C25A 106.6(8)
C24A C23A H23A 103.6
C24A C23A C25A 121.4(12)
C25A C23A H23A 103.6
C16 C15 H15 119.4
C14 C15 C16 121.1(7)
C14 C15 H15 119.4
C37 C36 H36 120.3
C35 C36 C37 119.4(6)
C35 C36 H36 120.3
C41 C44A H44A 109.1
C46A C44A C41 110.1(7)
C46A C44A H44A 109.1
C46A C44A C45A 103.0(10)
C45A C44A C41 116.0(9)
C45A C44A H44A 109.1
C49 C54 H54 120.3
C49 C54 C53 119.4(8)
C53 C54 H54 120.3
C50 C51 H51 120.3
C52 C51 C50 119.5(9)
C52 C51 H51 120.3
C59 C58 H58 119.3
C59 C58 C57 121.4(8)
C57 C58 H58 119.3
C51 C52 H52 118.4
C51 C52 C53 123.2(10)
C53 C52 H52 118.4
C54 C53 H53 120.6
C52 C53 C54 118.9(9)
C52 C53 H53 120.6
C56 C57 H57 120.6
C58 C57 C56 118.8(8)
C58 C57 H57 120.6
C44A C46A H46A 109.5
C44A C46A H46B 109.5
C44A C46A H46C 109.5
H46A C46A H46B 109.5
H46A C46A H46C 109.5
H46B C46A H46C 109.5
C44A C45A H45A 109.5
C44A C45A H45B 109.5
C44A C45A H45C 109.5
H45A C45A H45B 109.5
H45A C45A H45C 109.5
H45B C45A H45C 109.5
C23A C24A H24A 109.5
C23A C24A H24B 109.5
C23A C24A H24C 109.5
H24A C24A H24B 109.5
H24A C24A H24C 109.5
H24B C24A H24C 109.5
C23A C25A H25A 109.5
C23A C25A H25B 109.5
C23A C25A H25C 109.5
H25A C25A H25B 109.5
H25A C25A H25C 109.5
H25B C25A H25C 109.5
C3S C2S H2S 120.0
C3S C2S C1S 120.0
C1S C2S H2S 120.0
C2S C3S H3S 120.0
C2S C3S C4S 120.0
C4S C3S H3S 120.0
C3S C4S H4S 120.0
C5S C4S C3S 120.0
C5S C4S H4S 120.0
C4S C5S H5S 120.0
C6S C5S C4S 120.0
C6S C5S H5S 120.0
C5S C6S H6S 120.0
C1S C6S C5S 120.0
C1S C6S H6S 120.0
C2S C1S H1S 120.0
C6S C1S C2S 120.0
C6S C1S H1S 120.0
C11S C10S H10S 120.0
C11S C10S C9S 120.0
C9S C10S H10S 120.0
C10S C11S H11S 120.0
C12S C11S C10S 120.0
C12S C11S H11S 120.0
C11S C12S H12S 120.0
C11S C12S C7S 120.0
C7S C12S H12S 120.0
C12S C7S H7S 120.0
C12S C7S C8S 120.0
C8S C7S H7S 120.0
C7S C8S H8S 120.0
C9S C8S C7S 120.0
C9S C8S H8S 120.0
C10S C9S H9S 120.0
C8S C9S C10S 120.0
C8S C9S H9S 120.0
H45D C45B H45E 109.5
H45D C45B H45F 109.5
H45E C45B H45F 109.5
H24D C24B H24E 109.5
H24D C24B H24F 109.5
H24E C24B H24F 109.5
C23B C24B H24D 109.5
C23B C24B H24E 109.5
C23B C24B H24F 109.5
H25D C25B H25E 109.5
H25D C25B H25F 109.5
H25E C25B H25F 109.5
C23B C25B H25D 109.5
C23B C25B H25E 109.5
C23B C25B H25F 109.5
C20 C23B C24B 107.5(18)
C20 C23B C25B 107.6(17)
C20 C23B H23B 113.6
C24B C23B H23B 113.6
C25B C23B C24B 100(2)
C25B C23B H23B 113.6

loop_
_geom_bond_atom_site_label_1
_geom_bond_atom_site_label_2
_geom_bond_distance
Rh1 N2 2.166(4)
Rh1 N3 2.128(4)
Rh1 C48 2.083(5)
Rh1 N1 1.976(4)
Rh1 C47 2.091(5)
P2 C26 1.809(5)
P2 C32 1.805(5)
P2 N3 1.610(4)
P2 C4 1.781(5)
P1 C1 1.776(5)
P1 N2 1.623(4)
P1 C11 1.807(5)
P1 C5 1.797(5)
C1 C2 1.373(7)
C1 N1 1.365(6)
N2 C17 1.416(6)
C26 C31 1.397(7)
C26 C27 1.383(7)
C28 H28 0.9500
C28 C27 1.387(8)
C28 C29 1.365(9)
C11 C16 1.369(8)
C11 C12 1.401(8)
C10 H10 0.9500
C10 C5 1.390(7)
C10 C9 1.383(7)
C32 C37 1.375(8)
C32 C33 1.398(8)
N3 C38 1.426(6)
C48 C49 1.457(8)
C48 C47 1.229(7)
C2 H2 0.9500
C2 C3 1.403(7)
C39 H39 0.9500
C39 C38 1.376(8)
C39 C40 1.382(8)
C31 H31 0.9500
C31 C30 1.391(8)
C4 N1 1.349(6)
C4 C3 1.383(7)
C18 H18 0.9500
C18 C17 1.398(7)
C18 C19 1.393(8)
C5 C6 1.394(7)
C38 C43 1.389(8)
C43 H43 0.9500
C43 C42 1.413(9)
C55 C47 1.440(7)
C55 C56 1.369(9)
C55 C60 1.394(9)
C16 H16 0.9500
C16 C15 1.377(9)
C22 H22 0.9500
C22 C17 1.384(7)
C22 C21 1.384(8)
C27 H27 0.9500
C37 H37 0.9500
C37 C36 1.389(8)
C49 C50 1.406(9)
C49 C54 1.396(10)
C33 H33 0.9500
C33 C34 1.376(8)
C6 H6 0.9500
C6 C7 1.384(7)
C7 H7 0.9500
C7 C8 1.373(8)
C30 H30 0.9500
C30 C29 1.373(9)
C12 H12 0.9500
C12 C13 1.397(9)
C14 H14 0.9500
C14 C13 1.364(11)
C14 C15 1.365(11)
C42 H42 0.9500
C42 C41 1.379(10)
C9 H9 0.9500
C9 C8 1.381(8)
C8 H8 0.9500
C21 H21 0.9500
C21 C20 1.396(9)
C50 H50 0.9500
C50 C51 1.373(10)
C35 H35 0.9500
C35 C34 1.363(10)
C35 C36 1.378(10)
C13 H13 0.9500
C29 H29 0.9500
C34 H34 0.9500
C20 C19 1.368(10)
C20 C23A 1.539(5)
C20 C23B 1.544(5)
C40 H40 0.9500
C40 C41 1.380(9)
C41 C44A 1.525(9)
C19 H19 0.9500
C56 H56 0.9500
C56 C57 1.395(10)
C3 H3 0.9500
C60 H60 0.9500
C60 C59 1.388(10)
C59 H59 0.9500
C59 C58 1.352(11)
C23A H23A 1.0000
C23A C24A 1.541(5)
C23A C25A 1.549(5)
C15 H15 0.9500
C36 H36 0.9500
C44A H44A 1.0000
C44A C46A 1.489(13)
C44A C45A 1.523(17)
C54 H54 0.9500
C54 C53 1.417(11)
C51 H51 0.9500
C51 C52 1.325(12)
C58 H58 0.9500
C58 C57 1.377(11)
C52 H52 0.9500
C52 C53 1.352(13)
C53 H53 0.9500
C57 H57 0.9500
C46A H46A 0.9800
C46A H46B 0.9800
C46A H46C 0.9800
C45A H45A 0.9800
C45A H45B 0.9800
C45A H45C 0.9800
C24A H24A 0.9800
C24A H24B 0.9800
C24A H24C 0.9800
C25A H25A 0.9800
C25A H25B 0.9800
C25A H25C 0.9800
C2S H2S 0.9500
C2S C3S 1.3900
C2S C1S 1.3900
C3S H3S 0.9500
C3S C4S 1.3900
C4S H4S 0.9500
C4S C5S 1.3900
C5S H5S 0.9500
C5S C6S 1.3900
C6S H6S 0.9500
C6S C1S 1.3900
C1S H1S 0.9500
C10S H10S 0.9500
C10S C11S 1.3900
C10S C9S 1.3900
C11S H11S 0.9500
C11S C12S 1.3900
C12S H12S 0.9500
C12S C7S 1.3900
C7S H7S 0.9500
C7S C8S 1.3900
C8S H8S 0.9500
C8S C9S 1.3900
C9S H9S 0.9500
C45B H45D 0.9800
C45B H45E 0.9800
C45B H45F 0.9800
C24B H24D 0.9800
C24B H24E 0.9800
C24B H24F 0.9800
C24B C23B 1.550(5)
C25B H25D 0.9800
C25B H25E 0.9800
C25B H25F 0.9800
C25B C23B 1.548(5)
C23B H23B 1.0000

loop_
_geom_torsion_atom_site_label_1
_geom_torsion_atom_site_label_2
_geom_torsion_atom_site_label_3
_geom_torsion_atom_site_label_4
_geom_torsion
Rh1 N2 C17 C18 -143.1(4)
Rh1 N2 C17 C22 38.1(6)
Rh1 N3 C38 C39 51.2(6)
Rh1 N3 C38 C43 -127.3(5)
Rh1 C48 C49 C50 49.5(8)
Rh1 C48 C49 C54 -126.4(6)
Rh1 C48 C47 C55 179.2(11)
P2 C26 C31 C30 -174.8(4)
P2 C26 C27 C28 175.1(4)
P2 C32 C37 C36 -178.9(5)
P2 C32 C33 C34 177.5(5)
P2 N3 C38 C39 -134.3(4)
P2 N3 C38 C43 47.2(7)
P2 C4 N1 Rh1 5.0(5)
P2 C4 N1 C1 175.3(3)
P2 C4 C3 C2 -174.1(5)
P1 C1 C2 C3 -176.6(5)
P1 C1 N1 Rh1 -11.6(5)
P1 C1 N1 C4 178.2(3)
P1 N2 C17 C18 28.9(7)
P1 N2 C17 C22 -149.9(4)
P1 C11 C16 C15 -172.6(5)
P1 C11 C12 C13 172.3(5)
P1 C5 C6 C7 179.4(4)
C1 P1 N2 Rh1 -24.4(3)
C1 P1 N2 C17 162.4(4)
C1 P1 C11 C16 111.7(5)
C1 P1 C11 C12 -61.5(5)
C1 P1 C5 C10 138.4(5)
C1 P1 C5 C6 -40.3(5)
C1 C2 C3 C4 0.2(6)
N2 P1 C1 C2 -161.4(6)
N2 P1 C1 N1 22.7(4)
N2 P1 C11 C16 -2.4(5)
N2 P1 C11 C12 -175.6(4)
N2 P1 C5 C10 -105.4(5)
N2 P1 C5 C6 75.9(5)
C26 P2 C32 C37 -137.1(5)
C26 P2 C32 C33 45.2(5)
C26 P2 N3 Rh1 94.2(3)
C26 P2 N3 C38 -80.9(4)
C26 P2 C4 N1 -109.9(4)
C26 P2 C4 C3 64.6(6)
C26 C31 C30 C29 -0.1(9)
C11 P1 C1 C2 77.4(6)
C11 P1 C1 N1 -98.5(4)
C11 P1 N2 Rh1 90.6(3)
C11 P1 N2 C17 -82.6(4)
C11 P1 C5 C10 24.7(5)
C11 P1 C5 C6 -154.0(4)
C11 C16 C15 C14 0.7(10)
C11 C12 C13 C14 -0.1(10)
C10 C5 C6 C7 0.6(8)
C10 C9 C8 C7 -1.7(10)
C32 P2 C26 C31 -149.2(4)
C32 P2 C26 C27 35.4(5)
C32 P2 N3 Rh1 -141.7(2)
C32 P2 N3 C38 43.2(5)
C32 P2 C4 N1 136.0(3)
C32 P2 C4 C3 -49.5(6)
C32 C37 C36 C35 1.1(10)
C32 C33 C34 C35 1.7(10)
N3 P2 C26 C31 -20.1(5)
N3 P2 C26 C27 164.6(4)
N3 P2 C32 C37 94.2(5)
N3 P2 C32 C33 -83.5(5)
N3 P2 C4 N1 12.1(4)
N3 P2 C4 C3 -173.4(6)
N3 C38 C43 C42 179.9(5)
C48 C49 C50 C51 179.9(6)
C48 C49 C54 C53 178.9(7)
C2 C1 N1 Rh1 171.2(3)
C2 C1 N1 C4 1.0(5)
C39 C38 C43 C42 1.4(9)
C39 C40 C41 C42 2.1(10)
C39 C40 C41 C44A -179.9(6)
C31 C26 C27 C28 -0.2(8)
C31 C30 C29 C28 -1.0(9)
C4 P2 C26 C31 94.7(4)
C4 P2 C26 C27 -80.7(5)
C4 P2 C32 C37 -22.3(5)
C4 P2 C32 C33 160.1(4)
C4 P2 N3 Rh1 -22.4(3)
C4 P2 N3 C38 162.5(4)
N1 C1 C2 C3 -0.7(6)
N1 C4 C3 C2 0.4(6)
C5 P1 C1 C2 -37.6(7)
C5 P1 C1 N1 146.5(3)
C5 P1 N2 Rh1 -142.6(2)
C5 P1 N2 C17 44.2(4)
C5 P1 C11 C16 -133.3(5)
C5 P1 C11 C12 53.5(5)
C5 C10 C9 C8 2.0(9)
C5 C6 C7 C8 -0.3(9)
C38 C39 C40 C41 -1.2(9)
C38 C43 C42 C41 -0.5(10)
C43 C42 C41 C40 -1.3(10)
C43 C42 C41 C44A -179.3(7)
C55 C56 C57 C58 0.2(11)
C55 C60 C59 C58 0.2(12)
C16 C11 C12 C13 -0.9(9)
C22 C21 C20 C19 0.6(9)
C22 C21 C20 C23A 178.4(7)
C22 C21 C20 C23B -174.8(10)
C27 C26 C31 C30 0.6(8)
C27 C28 C29 C30 1.4(9)
C17 C18 C19 C20 -1.3(10)
C17 C22 C21 C20 -0.4(9)
C37 C32 C33 C34 -0.2(9)
C49 C48 C47 Rh1 -157.3(12)
C49 C48 C47 C55 22(2)
C49 C50 C51 C52 5.3(12)
C49 C54 C53 C52 -2.6(13)
C33 C32 C37 C36 -1.2(9)
C6 C7 C8 C9 0.9(9)
C47 C48 C49 C50 -159.4(11)
C47 C48 C49 C54 24.8(15)
C47 C55 C56 C57 179.6(6)
C47 C55 C60 C59 -179.8(6)
C12 C11 C16 C15 0.7(9)
C42 C41 C44A C46A -74.4(10)
C42 C41 C44A C45A 169.1(10)
C9 C10 C5 P1 179.9(5)
C9 C10 C5 C6 -1.5(8)
C21 C22 C17 N2 178.3(5)
C21 C22 C17 C18 -0.6(8)
C21 C20 C19 C18 0.3(10)
C21 C20 C23A C24A -149.3(11)
C21 C20 C23A C25A 72.4(14)
C21 C20 C23B C24B -118.0(19)
C21 C20 C23B C25B 135(2)
C50 C49 C54 C53 2.8(11)
C50 C51 C52 C53 -5.1(15)
C13 C14 C15 C16 -1.7(10)
C29 C28 C27 C26 -0.8(9)
C34 C35 C36 C37 0.4(11)
C40 C39 C38 N3 -179.2(5)
C40 C39 C38 C43 -0.6(8)
C40 C41 C44A C46A 107.7(9)
C40 C41 C44A C45A -8.8(13)
C19 C18 C17 N2 -177.4(5)
C19 C18 C17 C22 1.5(8)
C19 C20 C23A C24A 28.4(14)
C19 C20 C23A C25A -109.9(12)
C19 C20 C23B C24B 68(2)
C19 C20 C23B C25B -39(3)
C56 C55 C47 Rh1 -0.8(9)
C56 C55 C47 C48 -179.8(9)
C56 C55 C60 C59 -0.5(10)
C3 C4 N1 Rh1 -171.2(3)
C3 C4 N1 C1 -0.8(5)
C60 C55 C47 Rh1 178.5(5)
C60 C55 C47 C48 -0.4(14)
C60 C55 C56 C57 0.3(10)
C60 C59 C58 C57 0.3(13)
C59 C58 C57 C56 -0.5(12)
C23A C20 C19 C18 -177.6(7)
C23A C20 C23B C24B 45(3)
C23A C20 C23B C25B -61(3)
C15 C14 C13 C12 1.5(10)
C36 C35 C34 C33 -1.8(11)
C54 C49 C50 C51 -4.3(10)
C51 C52 C53 C54 3.7(15)
C2S C3S C4S C5S 0.0
C3S C2S C1S C6S 0.0
C3S C4S C5S C6S 0.0
C4S C5S C6S C1S 0.0
C5S C6S C1S C2S 0.0
C1S C2S C3S C4S 0.0
C10S C11S C12S C7S 0.0
C11S C10S C9S C8S 0.0
C11S C12S C7S C8S 0.0
C12S C7S C8S C9S 0.0
C7S C8S C9S C10S 0.0
C9S C10S C11S C12S 0.0
C23B C20 C19 C18 173.9(14)
C23B C20 C23A C24A -169(4)
C23B C20 C23A C25A 53(3)
